data_2236257
loop_
_publ_author_name
'Naz, Humera'
'Taha, Muhammad'
'Rahman, Aqilah Abd'
'Ismail, Nor Hadiani'
'Yousuf, Sammer'

_publ_section_title
;
 Methyl
 (<i>E</i>)-3,5-dimethoxy-2-{[2-(4-methoxybenzoyl)hydrazin-1-ylidene]methyl}benzoate
;
_journal_coeditor_code HB6920
_journal_issue 9
_journal_name_full 'Acta Crystallographica Section E'
_journal_page_first o2671
_journal_paper_doi 10.1107/S1600536812034782
_journal_volume 68
_journal_year 2012
_chemical_formula_iupac 'C19 H20 N2 O6'
_chemical_formula_moiety 'C19 H20 N2 O6'
_chemical_formula_sum 'C19 H20 N2 O6'
_chemical_formula_weight 372.37
_chemical_name_systematic
;
Methyl (<i>E</i>)-3,5-dimethoxy-2-{[2-(4-methoxybenzoyl)hydrazin-1-
ylidene]methyl}benzoate
;
_space_group_IT_number 2
_symmetry_cell_setting triclinic
_symmetry_space_group_name_Hall '-P 1'
_symmetry_space_group_name_H-M 'P -1'
_atom_sites_solution_hydrogens geom
_atom_sites_solution_primary direct
_atom_sites_solution_secondary difmap
_audit_creation_method SHELXL-97
_cell_angle_alpha 113.377(2)
_cell_angle_beta 90.656(2)
_cell_angle_gamma 104.695(2)
_cell_formula_units_Z 2
_cell_length_a 8.8468(7)
_cell_length_b 10.7392(8)
_cell_length_c 10.9764(8)
_cell_measurement_reflns_used 1645
_cell_measurement_temperature 298(2)
_cell_measurement_theta_max 25.50
_cell_measurement_theta_min 2.04
_cell_volume 918.52(12)
_computing_cell_refinement 'SAINT (Bruker, 2000)'
_computing_data_collection 'SMART (Bruker, 2000)'
_computing_data_reduction 'SAINT (Bruker, 2000)'
_computing_molecular_graphics 'SHELXTL (Sheldrick, 2008)'
_computing_publication_material
;
SHELXTL (Sheldrick, 2008), PARST (Nardelli, 1995) and PLATON
(Spek, 2009)
;
_computing_structure_refinement 'SHELXL97 (Sheldrick, 2008)'
_computing_structure_solution 'SHELXS97 (Sheldrick, 2008)'
_diffrn_ambient_temperature 298(2)
_diffrn_measured_fraction_theta_full 1.000
_diffrn_measured_fraction_theta_max 1.000
_diffrn_measurement_device_type 'Bruker SMART APEX CCD'
_diffrn_measurement_method '\w scan'
_diffrn_radiation_monochromator graphite
_diffrn_radiation_source 'fine-focus sealed tube'
_diffrn_radiation_type MoK\a
_diffrn_radiation_wavelength 0.71073
_diffrn_reflns_av_R_equivalents 0.0329
_diffrn_reflns_av_sigmaI/netI 0.0385
_diffrn_reflns_limit_h_max 10
_diffrn_reflns_limit_h_min -10
_diffrn_reflns_limit_k_max 13
_diffrn_reflns_limit_k_min -13
_diffrn_reflns_limit_l_max 13
_diffrn_reflns_limit_l_min -13
_diffrn_reflns_number 10426
_diffrn_reflns_theta_full 25.50
_diffrn_reflns_theta_max 25.50
_diffrn_reflns_theta_min 2.04
_exptl_absorpt_coefficient_mu 0.101
_exptl_absorpt_correction_T_max 0.9889
_exptl_absorpt_correction_T_min 0.9722
_exptl_absorpt_correction_type multi-scan
_exptl_absorpt_process_details '(SADABS; Bruker, 2000)'
_exptl_crystal_colour Colorless
_exptl_crystal_density_diffrn 1.346
_exptl_crystal_density_method 'not measured'
_exptl_crystal_description Block
_exptl_crystal_F_000 392
_exptl_crystal_size_max 0.28
_exptl_crystal_size_mid 0.14
_exptl_crystal_size_min 0.11
_refine_diff_density_max 0.158
_refine_diff_density_min -0.172
_refine_ls_extinction_method none
_refine_ls_goodness_of_fit_ref 1.021
_refine_ls_hydrogen_treatment mixed
_refine_ls_matrix_type full
_refine_ls_number_parameters 252
_refine_ls_number_reflns 3415
_refine_ls_number_restraints 0
_refine_ls_restrained_S_all 1.021
_refine_ls_R_factor_all 0.0819
_refine_ls_R_factor_gt 0.0469
_refine_ls_shift/su_max 0.000
_refine_ls_shift/su_mean 0.000
_refine_ls_structure_factor_coef Fsqd
_refine_ls_weighting_details 'calc w=1/[\s^2^(Fo^2^)+(0.0494P)^2^+0.0289P] where P=(Fo^2^+2Fc^2^)/3'
_refine_ls_weighting_scheme calc
_refine_ls_wR_factor_gt 0.0986
_refine_ls_wR_factor_ref 0.1142
_reflns_number_gt 2224
_reflns_number_total 3415
_reflns_threshold_expression I>2\s(I)
_cod_data_source_file hb6920.cif
_cod_data_source_block I
_cod_original_sg_symbol_H-M 'P -1   '
_cod_database_code 2236257
_cod_database_fobs_code 2236257

loop_
_symmetry_equiv_pos_as_xyz
'x, y, z'
'-x, -y, -z'

loop_
_atom_site_type_symbol
_atom_site_label
_atom_site_fract_x
_atom_site_fract_y
_atom_site_fract_z
_atom_site_U_iso_or_equiv
_atom_site_adp_type
_atom_site_calc_flag
_atom_site_refinement_flags
_atom_site_occupancy
_atom_site_symmetry_multiplicity
O O1 0.6563(2) 0.64890(18) 1.46257(16) 0.0820(5) Uani d . 1 1
O O2 0.24378(19) 0.62729(15) 0.97724(16) 0.0730(5) Uani d . 1 1
O O3 0.17303(18) 1.25061(14) 1.10340(13) 0.0614(4) Uani d . 1 1
O O4 0.0119(2) 1.17046(16) 0.65074(14) 0.0691(5) Uani d . 1 1
O O5 0.40868(17) 0.87627(14) 0.73902(14) 0.0564(4) Uani d . 1 1
O O6 0.16475(16) 0.73913(14) 0.65091(13) 0.0549(4) Uani d . 1 1
N N1 0.3446(2) 0.86420(19) 1.08462(18) 0.0507(5) Uani d . 1 1
N N2 0.26850(18) 0.88947(17) 0.98968(16) 0.0477(4) Uani d . 1 1
C C1 0.4660(3) 0.8228(2) 1.3057(2) 0.0636(6) Uani d . 1 1
H H1B 0.4472 0.9098 1.3257 0.076 Uiso calc R 1 1
C C2 0.5451(3) 0.8037(2) 1.4035(2) 0.0631(6) Uani d . 1 1
H H2B 0.5770 0.8766 1.4884 0.076 Uiso calc R 1 1
C C3 0.5760(2) 0.6779(2) 1.3750(2) 0.0537(5) Uani d . 1 1
C C4 0.5221(3) 0.5694(2) 1.2506(2) 0.0721(7) Uani d . 1 1
H H4A 0.5402 0.4823 1.2311 0.087 Uiso calc R 1 1
C C5 0.4413(3) 0.5890(2) 1.1549(2) 0.0603(6) Uani d . 1 1
H H5A 0.4043 0.5142 1.0717 0.072 Uiso calc R 1 1
C C6 0.4143(2) 0.7167(2) 1.17971(19) 0.0448(5) Uani d . 1 1
C C7 0.3274(2) 0.7306(2) 1.0710(2) 0.0488(5) Uani d . 1 1
C C8 0.2808(2) 1.0184(2) 1.01728(19) 0.0475(5) Uani d . 1 1
H H8A 0.3342 1.0878 1.0990 0.057 Uiso calc R 1 1
C C9 0.2117(2) 1.05887(19) 0.92205(18) 0.0410(5) Uani d . 1 1
C C10 0.1566(2) 1.17821(19) 0.96804(18) 0.0434(5) Uani d . 1 1
C C11 0.0895(2) 1.2190(2) 0.88060(19) 0.0491(5) Uani d . 1 1
H H11A 0.0554 1.3001 0.9129 0.059 Uiso calc R 1 1
C C12 0.0739(2) 1.1378(2) 0.74496(19) 0.0480(5) Uani d . 1 1
C C13 0.1234(2) 1.0168(2) 0.69618(19) 0.0493(5) Uani d . 1 1
H H13A 0.1094 0.9611 0.6047 0.059 Uiso calc R 1 1
C C14 0.1937(2) 0.97907(19) 0.78374(18) 0.0419(5) Uani d . 1 1
C C15 0.2684(3) 0.8614(2) 0.72612(18) 0.0442(5) Uani d . 1 1
C C16 0.2293(3) 0.6196(2) 0.5973(3) 0.0761(7) Uani d . 1 1
H H16A 0.1461 0.5353 0.5470 0.114 Uiso calc R 1 1
H H16B 0.2788 0.6089 0.6694 0.114 Uiso calc R 1 1
H H16C 0.3058 0.6353 0.5398 0.114 Uiso calc R 1 1
C C17 -0.0109(3) 1.3070(2) 0.6920(2) 0.0695(7) Uani d . 1 1
H H17A -0.0380 1.3215 0.6146 0.104 Uiso calc R 1 1
H H17B 0.0844 1.3775 0.7420 0.104 Uiso calc R 1 1
H H17C -0.0945 1.3142 0.7471 0.104 Uiso calc R 1 1
C C18 0.0967(3) 1.3593(2) 1.1573(2) 0.0617(6) Uani d . 1 1
H H18A 0.1147 1.3988 1.2532 0.093 Uiso calc R 1 1
H H18B -0.0145 1.3203 1.1282 0.093 Uiso calc R 1 1
H H18C 0.1383 1.4320 1.1268 0.093 Uiso calc R 1 1
C C19 0.7245(3) 0.7605(3) 1.5882(3) 0.0943(9) Uani d . 1 1
H H19A 0.7883 0.7292 1.6350 0.141 Uiso calc R 1 1
H H19B 0.6425 0.7883 1.6400 0.141 Uiso calc R 1 1
H H19C 0.7888 0.8396 1.5750 0.141 Uiso calc R 1 1
H H1A 0.412(2) 0.936(2) 1.141(2) 0.054(7) Uiso d . 1 1

loop_
_atom_site_aniso_label
_atom_site_aniso_U_11
_atom_site_aniso_U_22
_atom_site_aniso_U_33
_atom_site_aniso_U_12
_atom_site_aniso_U_13
_atom_site_aniso_U_23
O1 0.1044(13) 0.1002(13) 0.0638(11) 0.0587(11) -0.0016(10) 0.0388(10)
O2 0.0884(12) 0.0517(9) 0.0698(11) 0.0157(9) -0.0233(9) 0.0191(8)
O3 0.0889(11) 0.0613(9) 0.0364(8) 0.0409(8) -0.0007(7) 0.0109(7)
O4 0.1052(12) 0.0728(10) 0.0478(9) 0.0528(9) 0.0012(8) 0.0271(8)
O5 0.0507(9) 0.0559(9) 0.0602(9) 0.0234(7) 0.0022(7) 0.0164(7)
O6 0.0585(9) 0.0437(8) 0.0583(9) 0.0197(7) -0.0020(7) 0.0138(7)
N1 0.0596(12) 0.0468(11) 0.0467(11) 0.0137(10) -0.0095(9) 0.0216(9)
N2 0.0520(10) 0.0511(11) 0.0444(10) 0.0180(8) -0.0025(8) 0.0225(8)
C1 0.0948(18) 0.0525(13) 0.0532(14) 0.0362(13) 0.0017(13) 0.0225(11)
C2 0.0890(17) 0.0623(15) 0.0427(13) 0.0324(13) 0.0019(12) 0.0200(11)
C3 0.0572(13) 0.0682(15) 0.0521(13) 0.0309(12) 0.0097(11) 0.0333(12)
C4 0.0968(19) 0.0615(15) 0.0710(17) 0.0434(14) -0.0009(15) 0.0279(13)
C5 0.0732(15) 0.0511(13) 0.0551(14) 0.0251(12) -0.0022(12) 0.0162(11)
C6 0.0472(12) 0.0476(12) 0.0461(12) 0.0172(10) 0.0074(10) 0.0235(10)
C7 0.0529(13) 0.0457(13) 0.0476(12) 0.0164(11) 0.0014(10) 0.0177(10)
C8 0.0559(13) 0.0474(12) 0.0402(11) 0.0182(10) -0.0031(9) 0.0171(9)
C9 0.0432(11) 0.0439(11) 0.0380(11) 0.0144(9) -0.0002(9) 0.0180(9)
C10 0.0508(12) 0.0436(11) 0.0360(11) 0.0180(10) 0.0012(9) 0.0138(9)
C11 0.0607(13) 0.0476(12) 0.0467(12) 0.0279(10) 0.0057(10) 0.0197(10)
C12 0.0583(13) 0.0541(13) 0.0407(12) 0.0250(10) 0.0026(10) 0.0233(10)
C13 0.0610(13) 0.0531(13) 0.0361(11) 0.0259(11) 0.0017(10) 0.0149(9)
C14 0.0460(11) 0.0426(11) 0.0410(11) 0.0179(9) 0.0034(9) 0.0178(9)
C15 0.0536(13) 0.0476(12) 0.0347(11) 0.0175(11) 0.0005(10) 0.0184(9)
C16 0.0824(17) 0.0435(13) 0.0919(18) 0.0268(12) 0.0028(15) 0.0121(12)
C17 0.0943(18) 0.0737(16) 0.0675(16) 0.0477(14) 0.0140(14) 0.0416(13)
C18 0.0781(16) 0.0566(14) 0.0459(13) 0.0327(12) 0.0067(11) 0.0082(10)
C19 0.106(2) 0.133(3) 0.0602(17) 0.065(2) -0.0023(16) 0.0375(17)

loop_
_atom_type_symbol
_atom_type_description
_atom_type_scat_dispersion_real
_atom_type_scat_dispersion_imag
_atom_type_scat_source
C C 0.0033 0.0016 'International Tables Vol C Tables 4.2.6.8 and 6.1.1.4'
H H 0.0000 0.0000 'International Tables Vol C Tables 4.2.6.8 and 6.1.1.4'
N N 0.0061 0.0033 'International Tables Vol C Tables 4.2.6.8 and 6.1.1.4'
O O 0.0106 0.0060 'International Tables Vol C Tables 4.2.6.8 and 6.1.1.4'

loop_
_geom_angle_atom_site_label_1
_geom_angle_atom_site_label_2
_geom_angle_atom_site_label_3
_geom_angle
C3 O1 C19 118.05(19)
C10 O3 C18 118.26(15)
C12 O4 C17 118.22(16)
C15 O6 C16 114.98(16)
C7 N1 N2 120.43(18)
C7 N1 H1A 124.2(14)
N2 N1 H1A 114.6(14)
C8 N2 N1 115.63(17)
C6 C1 C2 121.78(19)
C6 C1 H1B 119.1
C2 C1 H1B 119.1
C3 C2 C1 119.8(2)
C3 C2 H2B 120.1
C1 C2 H2B 120.1
C2 C3 O1 124.7(2)
C2 C3 C4 119.3(2)
O1 C3 C4 116.04(19)
C3 C4 C5 120.3(2)
C3 C4 H4A 119.8
C5 C4 H4A 119.8
C6 C5 C4 121.4(2)
C6 C5 H5A 119.3
C4 C5 H5A 119.3
C5 C6 C1 117.35(19)
C5 C6 C7 118.43(18)
C1 C6 C7 124.20(18)
O2 C7 N1 122.64(19)
O2 C7 C6 121.79(18)
N1 C7 C6 115.55(18)
N2 C8 C9 120.71(18)
N2 C8 H8A 119.6
C9 C8 H8A 119.6
C10 C9 C14 117.63(16)
C10 C9 C8 120.10(17)
C14 C9 C8 122.24(17)
O3 C10 C11 122.77(17)
O3 C10 C9 115.61(16)
C11 C10 C9 121.61(17)
C12 C11 C10 119.05(18)
C12 C11 H11A 120.5
C10 C11 H11A 120.5
O4 C12 C11 123.46(18)
O4 C12 C13 115.72(17)
C11 C12 C13 120.82(17)
C14 C13 C12 119.67(18)
C14 C13 H13A 120.2
C12 C13 H13A 120.2
C13 C14 C9 121.17(17)
C13 C14 C15 117.78(17)
C9 C14 C15 120.59(16)
O5 C15 O6 123.04(18)
O5 C15 C14 124.35(18)
O6 C15 C14 112.46(17)
O6 C16 H16A 109.5
O6 C16 H16B 109.5
H16A C16 H16B 109.5
O6 C16 H16C 109.5
H16A C16 H16C 109.5
H16B C16 H16C 109.5
O4 C17 H17A 109.5
O4 C17 H17B 109.5
H17A C17 H17B 109.5
O4 C17 H17C 109.5
H17A C17 H17C 109.5
H17B C17 H17C 109.5
O3 C18 H18A 109.5
O3 C18 H18B 109.5
H18A C18 H18B 109.5
O3 C18 H18C 109.5
H18A C18 H18C 109.5
H18B C18 H18C 109.5
O1 C19 H19A 109.5
O1 C19 H19B 109.5
H19A C19 H19B 109.5
O1 C19 H19C 109.5
H19A C19 H19C 109.5
H19B C19 H19C 109.5

loop_
_geom_bond_atom_site_label_1
_geom_bond_atom_site_label_2
_geom_bond_distance
O1 C3 1.364(2)
O1 C19 1.416(3)
O2 C7 1.224(2)
O3 C10 1.362(2)
O3 C18 1.425(2)
O4 C12 1.366(2)
O4 C17 1.422(2)
O5 C15 1.209(2)
O6 C15 1.326(2)
O6 C16 1.450(2)
N1 C7 1.350(2)
N1 N2 1.383(2)
N1 H1A 0.85(2)
N2 C8 1.269(2)
C1 C6 1.375(3)
C1 C2 1.384(3)
C1 H1B 0.9300
C2 C3 1.361(3)
C2 H2B 0.9300
C3 C4 1.375(3)
C4 C5 1.376(3)
C4 H4A 0.9300
C5 C6 1.373(3)
C5 H5A 0.9300
C6 C7 1.488(3)
C8 C9 1.461(2)
C8 H8A 0.9300
C9 C10 1.394(2)
C9 C14 1.399(3)
C10 C11 1.385(2)
C11 C12 1.378(3)
C11 H11A 0.9300
C12 C13 1.382(3)
C13 C14 1.377(2)
C13 H13A 0.9300
C14 C15 1.494(3)
C16 H16A 0.9600
C16 H16B 0.9600
C16 H16C 0.9600
C17 H17A 0.9600
C17 H17B 0.9600
C17 H17C 0.9600
C18 H18A 0.9600
C18 H18B 0.9600
C18 H18C 0.9600
C19 H19A 0.9600
C19 H19B 0.9600
C19 H19C 0.9600

loop_
_geom_hbond_atom_site_label_D
_geom_hbond_atom_site_label_H
_geom_hbond_atom_site_label_A
_geom_hbond_site_symmetry_A
_geom_hbond_distance_DH
_geom_hbond_distance_HA
_geom_hbond_distance_DA
_geom_hbond_angle_DHA
_geom_hbond_publ_flag
N1 H1A O5 2_677 0.84(2) 2.13(2) 2.969(2) 172.3(19) yes
C18 H18B N2 2_577 0.96 2.62 3.501(3) 153 yes
C19 H19B O5 1_556 0.96 2.57 3.511(3) 168 yes

loop_
_geom_torsion_atom_site_label_1
_geom_torsion_atom_site_label_2
_geom_torsion_atom_site_label_3
_geom_torsion_atom_site_label_4
_geom_torsion
C7 N1 N2 C8 174.00(18)
C6 C1 C2 C3 1.2(4)
C1 C2 C3 O1 178.3(2)
C1 C2 C3 C4 -2.7(3)
C19 O1 C3 C2 -5.8(3)
C19 O1 C3 C4 175.3(2)
C2 C3 C4 C5 1.7(4)
O1 C3 C4 C5 -179.3(2)
C3 C4 C5 C6 0.9(4)
C4 C5 C6 C1 -2.4(3)
C4 C5 C6 C7 179.4(2)
C2 C1 C6 C5 1.4(3)
C2 C1 C6 C7 179.4(2)
N2 N1 C7 O2 -1.1(3)
N2 N1 C7 C6 -179.71(16)
C5 C6 C7 O2 20.4(3)
C1 C6 C7 O2 -157.6(2)
C5 C6 C7 N1 -160.94(19)
C1 C6 C7 N1 21.0(3)
N1 N2 C8 C9 177.12(17)
N2 C8 C9 C10 148.9(2)
N2 C8 C9 C14 -29.1(3)
C18 O3 C10 C11 9.9(3)
C18 O3 C10 C9 -169.98(18)
C14 C9 C10 O3 178.40(17)
C8 C9 C10 O3 0.3(3)
C14 C9 C10 C11 -1.4(3)
C8 C9 C10 C11 -179.51(18)
O3 C10 C11 C12 -178.44(18)
C9 C10 C11 C12 1.4(3)
C17 O4 C12 C11 11.9(3)
C17 O4 C12 C13 -167.25(19)
C10 C11 C12 O4 -178.79(19)
C10 C11 C12 C13 0.4(3)
O4 C12 C13 C14 177.21(18)
C11 C12 C13 C14 -2.0(3)
C12 C13 C14 C9 1.9(3)
C12 C13 C14 C15 -170.38(18)
C10 C9 C14 C13 -0.2(3)
C8 C9 C14 C13 177.79(18)
C10 C9 C14 C15 171.85(18)
C8 C9 C14 C15 -10.1(3)
C16 O6 C15 O5 7.0(3)
C16 O6 C15 C14 -177.25(18)
C13 C14 C15 O5 111.9(2)
C9 C14 C15 O5 -60.4(3)
C13 C14 C15 O6 -63.8(2)
C9 C14 C15 O6 123.87(19)

loop_
_cod_related_entry_id
_cod_related_entry_database
_cod_related_entry_code
1 ChemSpider 30658071
